data_7056635
loop_
_publ_author_name
'do Nascimento Neto, Jos\'e Ant\^onio'
'da Silva, Cameron Capeletti'
'Ribeiro, Leandro'
'Vasconcelos, G\'essica Adriana'
'Gontijo Vaz, Boniek'
'Ferreira, Vinicius Sousa'
'Queiroz J\'unior, Luiz Keng'
'Maia, Lauro J. Q.'
'Sarotti, Ariel Marcelo'
'Martins, Felipe Terra'

_publ_section_title
;
 Probing the Competition between Acetate and 2,2&#x2019;-Bipyridine
 Ligands to Bind to d-Block 12 Group Metals: Molecular and Structural
 Diversity towards High-Efficiency Luminescent Materials
;
_journal_name_full 'New J. Chem.'
_journal_paper_doi 10.1039/C7NJ02393F
_journal_year 2017
_chemical_formula_moiety 'C22 H19 Hg N4 O2, 0.5(C10 H8 N2), C2 H3 O2, 8(H2 O)'
_chemical_formula_sum 'C29 H42 Hg N5 O12'
_chemical_formula_weight 853.27
_space_group_crystal_system monoclinic
_space_group_IT_number 14
_space_group_name_Hall '-P 2ybc'
_space_group_name_H-M_alt 'P 1 21/c 1'
_symmetry_space_group_name_Hall '-P 2ybc'
_symmetry_space_group_name_H-M 'P 1 21/c 1'
_atom_sites_solution_hydrogens mixed
_audit_update_record
;
2017-01-16 deposited with the CCDC.
2017-09-26 downloaded from the CCDC.
;
_cell_angle_alpha 90
_cell_angle_beta 108.148(9)
_cell_angle_gamma 90
_cell_formula_units_Z 4
_cell_length_a 12.380(2)
_cell_length_b 19.659(3)
_cell_length_c 15.164(2)
_cell_measurement_reflns_used 5193
_cell_measurement_temperature 296(2)
_cell_measurement_theta_max 23.63
_cell_measurement_theta_min 2.70
_cell_volume 3507.0(9)
_computing_structure_refinement 'SHELXL-2014 (Sheldrick, 2014)'
_diffrn_ambient_temperature 296(2)
_diffrn_measured_fraction_theta_full 0.999
_diffrn_measured_fraction_theta_max 0.997
_diffrn_measurement_device_type 'Bruker APEX-II CCD'
_diffrn_measurement_method '\f and \w scans'
_diffrn_radiation_type MoK\a
_diffrn_radiation_wavelength 0.71073
_diffrn_reflns_av_R_equivalents 0.0713
_diffrn_reflns_Laue_measured_fraction_full 0.999
_diffrn_reflns_Laue_measured_fraction_max 0.997
_diffrn_reflns_limit_h_max 14
_diffrn_reflns_limit_h_min -14
_diffrn_reflns_limit_k_max 23
_diffrn_reflns_limit_k_min -23
_diffrn_reflns_limit_l_max 18
_diffrn_reflns_limit_l_min -18
_diffrn_reflns_number 27026
_diffrn_reflns_point_group_measured_fraction_full 0.999
_diffrn_reflns_point_group_measured_fraction_max 0.997
_diffrn_reflns_theta_full 25
_diffrn_reflns_theta_max 25.41
_diffrn_reflns_theta_min 1.731
_exptl_absorpt_coefficient_mu 4.454
_exptl_absorpt_correction_T_max 1.000
_exptl_absorpt_correction_T_min 0.552
_exptl_absorpt_correction_type multi-scan
_exptl_absorpt_process_details
;
Sheldrick, G. M.: SADABS --- Bruker AXS area detector scaling and absorption, vers
        2008/1, University of G\"ottingen, Germany 2008
;
_exptl_crystal_density_diffrn 1.616
_exptl_crystal_density_method 'not measured'
_exptl_crystal_description pyramidal
_exptl_crystal_F_000 1708.0
_exptl_crystal_size_max 0.3
_exptl_crystal_size_mid 0.15
_exptl_crystal_size_min 0.1
_refine_diff_density_max 0.612
_refine_diff_density_min -0.758
_refine_diff_density_rms 0.101
_refine_ls_extinction_method none
_refine_ls_goodness_of_fit_ref 0.984
_refine_ls_hydrogen_treatment constr
_refine_ls_matrix_type full
_refine_ls_number_parameters 424
_refine_ls_number_reflns 6429
_refine_ls_number_restraints 0
_refine_ls_restrained_S_all 0.984
_refine_ls_R_factor_all 0.0702
_refine_ls_R_factor_gt 0.0382
_refine_ls_shift/su_max 0.002
_refine_ls_shift/su_mean 0
_refine_ls_structure_factor_coef Fsqd
_refine_ls_weighting_details 'w=1/[\s^2^(Fo^2^)+(0.0434P)^2^] where P=(Fo^2^+2Fc^2^)/3'
_refine_ls_weighting_scheme calc
_refine_ls_wR_factor_gt 0.0839
_refine_ls_wR_factor_ref 0.0958
_reflns_number_gt 4346
_reflns_number_total 6429
_reflns_threshold_expression 'I > 2\s(I)'
_cod_data_source_file c7nj02393f2.cif
_cod_data_source_block 'global_CCDC6'
_cod_database_code 7056635

loop_
_symmetry_equiv_pos_as_xyz
'x, y, z'
'-x, y+1/2, -z+1/2'
'-x, -y, -z'
'x, -y-1/2, z-1/2'

loop_
_atom_site_label
_atom_site_type_symbol
_atom_site_fract_x
_atom_site_fract_y
_atom_site_fract_z
_atom_site_U_iso_or_equiv
_atom_site_adp_type
_atom_site_occupancy
_atom_site_calc_flag
Hg1 Hg 0.52160(2) 0.77473(2) 0.09382(2) 0.04967(10) Uani 1 d
O1 O 0.0302(4) 1.1552(2) 0.3624(3) 0.0751(13) Uani 1 d
O1W O 0.0405(3) 1.2743(2) 0.2625(3) 0.0709(13) Uani 1 d
H11W H 0.0775 1.3142 0.2944 0.106 Uiso 1 d
H21W H 0.0768 1.2318 0.2915 0.106 Uiso 1 d
O2 O -0.0782(4) 1.1416(2) 0.4507(4) 0.0896(16) Uani 1 d
O2W O 0.1728(3) 1.0973(2) 0.2859(3) 0.0706(13) Uani 1 d
H12W H 0.2572 1.0958 0.2897 0.106 Uiso 1 d
H22W H 0.1379 1.137 0.2572 0.106 Uiso 1 d
O3W O 0.0753(4) 0.7585(2) 0.4236(3) 0.0780(13) Uani 1 d
H13W H 0.057 0.764 0.4805 0.117 Uiso 1 d
H23W H 0.0055 0.7623 0.3717 0.117 Uiso 1 d
O4W O -0.0781(4) 1.1347(2) -0.0102(3) 0.0838(14) Uani 1 d
H14W H -0.1181 1.0968 -0.0417 0.126 Uiso 1 d
H24W H -0.1173 1.1793 -0.0392 0.126 Uiso 1 d
O5W O 0.2048(4) 0.9564(2) 0.3114(3) 0.0839(14) Uani 1 d
H15W H 0.1623 0.9979 0.2763 0.126 Uiso 1 d
H25W H 0.1995 0.9567 0.3738 0.126 Uiso 1 d
O6W O 0.0038(4) 1.0425(2) 0.1310(3) 0.0905(15) Uani 1 d
H16W H 0.0031 1.0414 0.1957 0.136 Uiso 1 d
H26W H -0.0344 1.0832 0.0974 0.136 Uiso 1 d
O7W O -0.0244(4) 1.1021(2) -0.1768(3) 0.0884(15) Uani 1 d
H17W H -0.0261 1.102 -0.1115 0.133 Uiso 1 d
H27W H -0.0334 1.0546 -0.2006 0.133 Uiso 1 d
O8W O 0.2409(4) 0.5754(2) -0.0033(3) 0.0904(15) Uani 1 d
H18W H 0.2976 0.6057 -0.0194 0.136 Uiso 1 d
H28W H 0.1937 0.6026 0.0273 0.136 Uiso 1 d
C28 C 0.7537(8) 0.9845(5) -0.0450(8) 0.107(3) Uani 1 d
H28 H 0.8239 0.9806 -0.0549 0.128 Uiso 1 calc
C27 C 0.6668(8) 1.0184(4) -0.1073(6) 0.094(3) Uani 1 d
H27 H 0.6768 1.0369 -0.1606 0.113 Uiso 1 calc
C26 C 0.5658(6) 1.0250(3) -0.0908(5) 0.0695(19) Uani 1 d
H26 H 0.5059 1.0482 -0.1326 0.083 Uiso 1 calc
C25 C 0.5528(5) 0.9971(3) -0.0115(5) 0.0603(17) Uani 1 d
N5 N 0.6369(6) 0.9622(3) 0.0495(5) 0.0833(18) Uani 1 d
C29 C 0.7372(7) 0.9569(4) 0.0303(7) 0.100(3) Uani 1 d
H29 H 0.7966 0.933 0.0714 0.12 Uiso 1 calc
N1 N 0.4208(4) 0.8295(2) -0.0467(3) 0.0419(11) Uani 1 d
C5 C 0.4793(4) 0.8381(3) -0.1065(3) 0.0404(13) Uani 1 d
C6 C 0.5991(4) 0.8124(2) -0.0771(3) 0.0362(12) Uani 1 d
N2 N 0.6381(4) 0.7827(2) 0.0058(3) 0.0445(11) Uani 1 d
C10 C 0.7434(5) 0.7596(3) 0.0346(5) 0.0577(16) Uani 1 d
H10 H 0.7691 0.7385 0.0923 0.069 Uiso 1 calc
C9 C 0.8161(5) 0.7654(3) -0.0166(5) 0.0646(18) Uani 1 d
H9 H 0.8898 0.7485 0.0054 0.078 Uiso 1 calc
C8 C 0.7777(5) 0.7968(3) -0.1013(5) 0.0611(17) Uani 1 d
H8 H 0.8257 0.8024 -0.1373 0.073 Uiso 1 calc
C7 C 0.6683(5) 0.8196(3) -0.1322(4) 0.0522(15) Uani 1 d
H7 H 0.6405 0.84 -0.1903 0.063 Uiso 1 calc
C4 C 0.4302(5) 0.8694(3) -0.1902(4) 0.0557(16) Uani 1 d
H4 H 0.4712 0.8753 -0.2316 0.067 Uiso 1 calc
C3 C 0.3207(6) 0.8919(3) -0.2123(5) 0.0665(18) Uani 1 d
H3 H 0.287 0.9135 -0.2688 0.08 Uiso 1 calc
C2 C 0.2612(5) 0.8828(3) -0.1517(5) 0.0654(18) Uani 1 d
H2 H 0.1863 0.8974 -0.1658 0.078 Uiso 1 calc
C1 C 0.3148(5) 0.8514(3) -0.0693(4) 0.0533(15) Uani 1 d
H1 H 0.2749 0.8452 -0.0272 0.064 Uiso 1 calc
O4 O 0.6139(3) 0.6614(2) 0.1454(3) 0.0567(11) Uani 1 d
C21 C 0.5280(6) 0.6280(3) 0.1026(4) 0.0486(15) Uani 1 d
O3 O 0.4406(4) 0.6563(2) 0.0534(3) 0.0629(12) Uani 1 d
C22 C 0.5311(5) 0.5513(3) 0.1126(5) 0.078(2) Uani 1 d
H22A H 0.6043 0.5376 0.1528 0.117 Uiso 1 calc
H22B H 0.4734 0.5371 0.1387 0.117 Uiso 1 calc
H22C H 0.5175 0.5308 0.0527 0.117 Uiso 1 calc
N3 N 0.6208(4) 0.8324(2) 0.2336(3) 0.0477(12) Uani 1 d
C19 C 0.2257(5) 0.7655(3) 0.2039(5) 0.0604(17) Uani 1 d
H19 H 0.1526 0.7476 0.1824 0.073 Uiso 1 calc
C18 C 0.2634(6) 0.7962(3) 0.2878(5) 0.0604(18) Uani 1 d
H18 H 0.216 0.7997 0.3246 0.072 Uiso 1 calc
C17 C 0.3722(5) 0.8225(3) 0.3186(4) 0.0530(15) Uani 1 d
H17 H 0.3987 0.8434 0.3764 0.064 Uiso 1 calc
C15 C 0.5600(5) 0.8441(3) 0.2911(4) 0.0440(13) Uani 1 d
C14 C 0.6067(6) 0.8792(3) 0.3725(5) 0.072(2) Uani 1 d
H14 H 0.5639 0.8878 0.4119 0.087 Uiso 1 calc
C13 C 0.7160(7) 0.9012(4) 0.3948(6) 0.101(3) Uani 1 d
H13 H 0.748 0.9257 0.4491 0.122 Uiso 1 calc
C12 C 0.7784(6) 0.8872(4) 0.3374(6) 0.083(2) Uani 1 d
H12 H 0.8542 0.9004 0.3527 0.099 Uiso 1 calc
C11 C 0.7272(5) 0.8536(3) 0.2574(5) 0.0652(18) Uani 1 d
H11 H 0.7691 0.8449 0.2173 0.078 Uiso 1 calc
C23 C -0.0261(5) 1.1200(3) 0.4006(4) 0.0536(15) Uani 1 d
C24 C -0.0287(5) 1.0442(3) 0.3817(5) 0.071(2) Uani 1 d
H24A H 0.0157 1.0344 0.3414 0.107 Uiso 1 calc
H24B H 0.0022 1.0201 0.4391 0.107 Uiso 1 calc
H24C H -0.1058 1.03 0.3525 0.107 Uiso 1 calc
N4 N 0.4036(4) 0.7867(2) 0.1800(3) 0.0437(11) Uani 1 d
C16 C 0.4412(4) 0.8173(3) 0.2632(4) 0.0410(13) Uani 1 d
C20 C 0.2976(5) 0.7614(3) 0.1514(4) 0.0548(16) Uani 1 d
H20 H 0.2721 0.7402 0.0938 0.066 Uiso 1 calc

loop_
_atom_site_aniso_label
_atom_site_aniso_U_11
_atom_site_aniso_U_22
_atom_site_aniso_U_33
_atom_site_aniso_U_23
_atom_site_aniso_U_13
_atom_site_aniso_U_12
Hg1 0.05527(17) 0.06154(18) 0.04017(14) 0.00143(12) 0.02643(11) 0.00032(13)
O1 0.081(3) 0.050(3) 0.102(4) 0.001(3) 0.039(3) -0.010(2)
O1W 0.058(3) 0.064(3) 0.089(4) 0.007(2) 0.021(3) 0.000(2)
O2 0.107(4) 0.082(4) 0.103(4) -0.019(3) 0.066(4) 0.000(3)
O2W 0.061(3) 0.058(3) 0.092(3) -0.002(2) 0.022(3) 0.001(2)
O3W 0.083(3) 0.091(3) 0.067(3) -0.003(3) 0.032(3) 0.000(3)
O4W 0.110(4) 0.057(3) 0.083(3) 0.002(3) 0.028(3) 0.000(3)
O5W 0.090(4) 0.063(3) 0.094(4) -0.001(3) 0.023(3) 0.010(3)
O6W 0.102(4) 0.083(3) 0.070(3) 0.015(3) 0.003(3) 0.011(3)
O7W 0.111(4) 0.067(3) 0.080(3) 0.004(3) 0.018(3) 0.020(3)
O8W 0.068(3) 0.099(4) 0.108(4) -0.019(3) 0.032(3) -0.007(3)
C28 0.078(6) 0.077(7) 0.182(12) -0.045(7) 0.062(7) -0.023(5)
C27 0.103(7) 0.087(6) 0.104(7) -0.019(5) 0.048(6) -0.018(5)
C26 0.075(5) 0.050(4) 0.082(5) -0.008(4) 0.021(4) -0.008(4)
C25 0.055(4) 0.037(4) 0.080(5) -0.014(3) 0.008(4) -0.007(3)
N5 0.080(5) 0.058(4) 0.105(5) -0.016(3) 0.018(4) -0.007(3)
C29 0.063(6) 0.068(6) 0.153(10) -0.020(6) 0.010(6) -0.002(4)
N1 0.044(3) 0.044(3) 0.040(3) -0.004(2) 0.016(2) 0.001(2)
C5 0.045(3) 0.039(3) 0.037(3) -0.006(2) 0.014(3) -0.007(3)
C6 0.046(3) 0.032(3) 0.034(3) -0.003(2) 0.019(3) -0.005(2)
N2 0.049(3) 0.050(3) 0.040(3) 0.005(2) 0.022(2) 0.001(2)
C10 0.049(4) 0.065(4) 0.061(4) 0.015(3) 0.020(3) 0.003(3)
C9 0.048(4) 0.079(5) 0.077(5) 0.009(4) 0.034(4) 0.006(3)
C8 0.053(4) 0.078(5) 0.064(4) 0.007(4) 0.036(3) -0.004(3)
C7 0.057(4) 0.063(4) 0.042(3) 0.011(3) 0.024(3) -0.003(3)
C4 0.060(4) 0.066(4) 0.040(3) 0.007(3) 0.014(3) -0.001(3)
C3 0.064(5) 0.075(5) 0.052(4) 0.012(3) 0.007(4) 0.005(4)
C2 0.049(4) 0.064(5) 0.075(5) -0.008(4) 0.009(4) 0.011(3)
C1 0.047(4) 0.057(4) 0.058(4) -0.009(3) 0.019(3) -0.005(3)
O4 0.063(3) 0.056(3) 0.052(2) -0.005(2) 0.019(2) -0.005(2)
C21 0.066(4) 0.050(4) 0.037(3) -0.007(3) 0.026(3) -0.002(3)
O3 0.059(3) 0.068(3) 0.060(3) 0.006(2) 0.016(2) 0.007(2)
C22 0.079(5) 0.069(5) 0.082(5) -0.011(4) 0.017(4) -0.005(4)
N3 0.048(3) 0.049(3) 0.049(3) 0.000(2) 0.019(2) -0.004(2)
C19 0.045(4) 0.068(5) 0.074(5) 0.007(4) 0.027(3) 0.005(3)
C18 0.058(4) 0.062(4) 0.075(5) 0.015(4) 0.041(4) 0.021(3)
C17 0.065(4) 0.050(4) 0.053(4) 0.005(3) 0.030(3) 0.018(3)
C15 0.055(4) 0.035(3) 0.044(3) 0.001(3) 0.019(3) 0.006(3)
C14 0.068(5) 0.078(5) 0.073(5) -0.027(4) 0.026(4) -0.006(4)
C13 0.089(6) 0.121(7) 0.088(6) -0.050(5) 0.017(5) -0.026(5)
C12 0.060(5) 0.082(6) 0.104(6) -0.021(5) 0.022(5) -0.018(4)
C11 0.056(4) 0.066(5) 0.079(5) -0.003(4) 0.031(4) -0.006(3)
C23 0.053(4) 0.053(4) 0.049(4) -0.003(3) 0.007(3) 0.000(3)
C24 0.079(5) 0.058(4) 0.086(5) 0.001(4) 0.040(4) -0.001(3)
N4 0.043(3) 0.047(3) 0.045(3) 0.005(2) 0.020(2) 0.000(2)
C16 0.046(3) 0.041(3) 0.038(3) 0.008(3) 0.016(3) 0.009(3)
C20 0.055(4) 0.052(4) 0.058(4) -0.007(3) 0.018(3) 0.001(3)

loop_
_atom_type_symbol
_atom_type_description
_atom_type_scat_dispersion_real
_atom_type_scat_dispersion_imag
_atom_type_scat_source
C C 0.0033 0.0016 'International Tables Vol C Tables 4.2.6.8 and 6.1.1.4'
H H 0 0 'International Tables Vol C Tables 4.2.6.8 and 6.1.1.4'
O O 0.0106 0.006 'International Tables Vol C Tables 4.2.6.8 and 6.1.1.4'
Hg Hg -2.3894 9.2266 'International Tables Vol C Tables 4.2.6.8 and 6.1.1.4'
N N 0.0061 0.0033 'International Tables Vol C Tables 4.2.6.8 and 6.1.1.4'

loop_
_geom_angle_atom_site_label_1
_geom_angle_atom_site_label_2
_geom_angle_atom_site_label_3
_geom_angle
_geom_angle_site_symmetry_3
N2 Hg1 N4 169.99(15) .
N2 Hg1 N1 72.00(16) .
N4 Hg1 N1 102.62(16) .
N2 Hg1 N3 104.27(16) .
N4 Hg1 N3 71.44(16) .
N1 Hg1 N3 124.44(15) .
N2 Hg1 O4 86.16(14) .
N4 Hg1 O4 103.07(13) .
N1 Hg1 O4 138.14(13) .
N3 Hg1 O4 94.97(14) .
N2 Hg1 O3 101.45(14) .
N4 Hg1 O3 87.55(14) .
N1 Hg1 O3 98.21(14) .
N3 Hg1 O3 135.14(14) .
O4 Hg1 O3 50.85(14) .
H11W O1W H21W 112.9 .
H12W O2W H22W 111.4 .
H13W O3W H23W 108.5 .
H14W O4W H24W 110.8 .
H15W O5W H25W 108.9 .
H16W O6W H26W 112.3 .
H17W O7W H27W 108.8 .
H18W O8W H28W 110.4 .
C29 C28 C27 119.5(9) .
C29 C28 H28 120.3 .
C27 C28 H28 120.3 .
C26 C27 C28 119.6(9) .
C26 C27 H27 120.2 .
C28 C27 H27 120.2 .
C27 C26 C25 119.2(7) .
C27 C26 H26 120.4 .
C25 C26 H26 120.4 .
N5 C25 C26 121.9(6) .
N5 C25 C25 115.8(9) 3_675
C26 C25 C25 122.3(8) 3_675
C25 N5 C29 116.9(7) .
C28 C29 N5 122.9(9) .
C28 C29 H29 118.6 .
N5 C29 H29 118.6 .
C1 N1 C5 119.2(5) .
C1 N1 Hg1 125.8(4) .
C5 N1 Hg1 115.0(3) .
N1 C5 C4 120.5(5) .
N1 C5 C6 116.9(5) .
C4 C5 C6 122.6(5) .
N2 C6 C7 120.4(5) .
N2 C6 C5 117.5(5) .
C7 C6 C5 122.0(5) .
C10 N2 C6 119.5(5) .
C10 N2 Hg1 121.9(4) .
C6 N2 Hg1 118.6(4) .
N2 C10 C9 122.8(6) .
N2 C10 H10 118.6 .
C9 C10 H10 118.6 .
C10 C9 C8 118.2(6) .
C10 C9 H9 120.9 .
C8 C9 H9 120.9 .
C7 C8 C9 119.2(6) .
C7 C8 H8 120.4 .
C9 C8 H8 120.4 .
C8 C7 C6 119.7(5) .
C8 C7 H7 120.1 .
C6 C7 H7 120.1 .
C3 C4 C5 119.6(6) .
C3 C4 H4 120.2 .
C5 C4 H4 120.2 .
C2 C3 C4 119.8(6) .
C2 C3 H3 120.1 .
C4 C3 H3 120.1 .
C3 C2 C1 117.9(6) .
C3 C2 H2 121.1 .
C1 C2 H2 121.1 .
N1 C1 C2 123.1(6) .
N1 C1 H1 118.5 .
C2 C1 H1 118.5 .
C21 O4 Hg1 94.2(4) .
O3 C21 O4 121.4(6) .
O3 C21 C22 119.8(6) .
O4 C21 C22 118.8(6) .
C21 O3 Hg1 93.5(4) .
C21 C22 H22A 109.5 .
C21 C22 H22B 109.5 .
H22A C22 H22B 109.5 .
C21 C22 H22C 109.5 .
H22A C22 H22C 109.5 .
H22B C22 H22C 109.5 .
C11 N3 C15 118.9(5) .
C11 N3 Hg1 126.0(4) .
C15 N3 Hg1 115.1(4) .
C18 C19 C20 118.4(6) .
C18 C19 H19 120.8 .
C20 C19 H19 120.8 .
C19 C18 C17 120.0(6) .
C19 C18 H18 120 .
C17 C18 H18 120 .
C16 C17 C18 119.4(6) .
C16 C17 H17 120.3 .
C18 C17 H17 120.3 .
N3 C15 C14 120.5(6) .
N3 C15 C16 117.3(5) .
C14 C15 C16 122.2(6) .
C13 C14 C15 119.4(7) .
C13 C14 H14 120.3 .
C15 C14 H14 120.3 .
C14 C13 C12 119.8(7) .
C14 C13 H13 120.1 .
C12 C13 H13 120.1 .
C11 C12 C13 118.1(7) .
C11 C12 H12 121 .
C13 C12 H12 121 .
N3 C11 C12 123.3(7) .
N3 C11 H11 118.4 .
C12 C11 H11 118.4 .
O2 C23 O1 125.3(6) .
O2 C23 C24 118.5(6) .
O1 C23 C24 116.2(6) .
C23 C24 H24A 109.5 .
C23 C24 H24B 109.5 .
H24A C24 H24B 109.5 .
C23 C24 H24C 109.5 .
H24A C24 H24C 109.5 .
H24B C24 H24C 109.5 .
C20 N4 C16 119.2(5) .
C20 N4 Hg1 121.2(4) .
C16 N4 Hg1 119.6(4) .
N4 C16 C17 120.5(5) .
N4 C16 C15 116.5(5) .
C17 C16 C15 123.0(5) .
N4 C20 C19 122.5(6) .
N4 C20 H20 118.7 .
C19 C20 H20 118.7 .

loop_
_geom_bond_atom_site_label_1
_geom_bond_atom_site_label_2
_geom_bond_distance
_geom_bond_site_symmetry_2
Hg1 N2 2.254(4) .
Hg1 N4 2.256(4) .
Hg1 N1 2.367(4) .
Hg1 N3 2.380(4) .
Hg1 O4 2.514(4) .
Hg1 O3 2.534(4) .
O1 C23 1.246(7) .
O1W H11W 0.9593 .
O1W H21W 0.9855 .
O2 C23 1.217(7) .
O2W H12W 1.0293 .
O2W H22W 0.9312 .
O3W H13W 0.9645 .
O3W H23W 0.9739 .
O4W H14W 0.9395 .
O4W H24W 1.0305 .
O5W H15W 1.0254 .
O5W H25W 0.9676 .
O6W H16W 0.9848 .
O6W H26W 0.9868 .
O7W H17W 0.9973 .
O7W H27W 0.9952 .
O8W H18W 1.0059 .
O8W H28W 1.0053 .
C28 C29 1.336(11) .
C28 C27 1.365(11) .
C28 H28 0.93 .
C27 C26 1.355(10) .
C27 H27 0.93 .
C26 C25 1.376(9) .
C26 H26 0.93 .
C25 N5 1.346(8) .
C25 C25 1.460(12) 3_675
N5 C29 1.364(10) .
C29 H29 0.93 .
N1 C1 1.320(7) .
N1 C5 1.336(6) .
C5 C4 1.372(7) .
C5 C6 1.497(7) .
C6 N2 1.333(6) .
C6 C7 1.377(7) .
N2 C10 1.320(7) .
C10 C9 1.365(8) .
C10 H10 0.93 .
C9 C8 1.369(9) .
C9 H9 0.93 .
C8 C7 1.365(8) .
C8 H8 0.93 .
C7 H7 0.93 .
C4 C3 1.364(8) .
C4 H4 0.93 .
C3 C2 1.358(8) .
C3 H3 0.93 .
C2 C1 1.366(8) .
C2 H2 0.93 .
C1 H1 0.93 .
O4 C21 1.247(6) .
C21 O3 1.239(7) .
C21 C22 1.514(9) .
C22 H22A 0.96 .
C22 H22B 0.96 .
C22 H22C 0.96 .
N3 C11 1.320(7) .
N3 C15 1.337(6) .
C19 C18 1.353(9) .
C19 C20 1.369(8) .
C19 H19 0.93 .
C18 C17 1.381(8) .
C18 H18 0.93 .
C17 C16 1.375(7) .
C17 H17 0.93 .
C15 C14 1.375(8) .
C15 C16 1.494(7) .
C14 C13 1.359(9) .
C14 H14 0.93 .
C13 C12 1.359(10) .
C13 H13 0.93 .
C12 C11 1.353(9) .
C12 H12 0.93 .
C11 H11 0.93 .
C23 C24 1.516(8) .
C24 H24A 0.96 .
C24 H24B 0.96 .
C24 H24C 0.96 .
N4 C20 1.342(7) .
N4 C16 1.343(7) .
C20 H20 0.93 .

loop_
_geom_hbond_atom_site_label_D
_geom_hbond_atom_site_label_H
_geom_hbond_atom_site_label_A
_geom_hbond_distance_DH
_geom_hbond_distance_HA
_geom_hbond_distance_DA
_geom_hbond_angle_DHA
_geom_hbond_site_symmetry_A
O2W H12W O4 1.03 2.05 2.817(6) 129.3 2_655
O3W H13W O2 0.96 2.1 2.729(7) 121 3_576
O3W H23W O1W 0.97 1.95 2.756(7) 138.6 2_545
O5W H15W O2W 1.03 1.96 2.808(6) 138 .
O5W H15W O6W 1.03 2.6 3.507(6) 146.8 .
O5W H25W O8W 0.97 1.88 2.775(7) 152.3 4_576
O6W H26W O4W 0.99 1.85 2.748(6) 149.3 .
O7W H17W O4W 1 1.95 2.878(7) 153.6 .
O7W H27W O6W 1 2.16 2.919(6) 132.1 3_575
O8W H18W O3 1.01 2.03 2.837(6) 135.5 .
O8W H28W O2 1.01 1.74 2.718(7) 161.9 2_545

loop_
_geom_torsion_atom_site_label_1
_geom_torsion_atom_site_label_2
_geom_torsion_atom_site_label_3
_geom_torsion_atom_site_label_4
_geom_torsion
_geom_torsion_site_symmetry_1
_geom_torsion_site_symmetry_4
C29 C28 C27 C26 1.5(13) . .
C28 C27 C26 C25 -0.2(11) . .
C27 C26 C25 N5 -1.3(10) . .
C27 C26 C25 C25 179.0(7) . 3_675
C26 C25 N5 C29 1.3(9) . .
C25 C25 N5 C29 -179.0(7) 3_675 .
C27 C28 C29 N5 -1.5(13) . .
C25 N5 C29 C28 0.0(11) . .
C1 N1 C5 C4 0.3(7) . .
Hg1 N1 C5 C4 -179.7(4) . .
C1 N1 C5 C6 179.9(4) . .
Hg1 N1 C5 C6 -0.2(5) . .
N1 C5 C6 N2 0.5(7) . .
C4 C5 C6 N2 -180.0(5) . .
N1 C5 C6 C7 -178.7(5) . .
C4 C5 C6 C7 0.9(8) . .
C7 C6 N2 C10 -0.5(8) . .
C5 C6 N2 C10 -179.7(5) . .
C7 C6 N2 Hg1 178.6(4) . .
C5 C6 N2 Hg1 -0.6(6) . .
C6 N2 C10 C9 0.8(9) . .
Hg1 N2 C10 C9 -178.4(5) . .
N2 C10 C9 C8 0.3(10) . .
C10 C9 C8 C7 -1.4(10) . .
C9 C8 C7 C6 1.7(10) . .
N2 C6 C7 C8 -0.7(8) . .
C5 C6 C7 C8 178.5(5) . .
N1 C5 C4 C3 -0.1(9) . .
C6 C5 C4 C3 -179.6(5) . .
C5 C4 C3 C2 -0.3(10) . .
C4 C3 C2 C1 0.6(10) . .
C5 N1 C1 C2 0.0(8) . .
Hg1 N1 C1 C2 180.0(4) . .
C3 C2 C1 N1 -0.4(9) . .
Hg1 O4 C21 O3 2.6(5) . .
Hg1 O4 C21 C22 -176.6(4) . .
O4 C21 O3 Hg1 -2.6(5) . .
C22 C21 O3 Hg1 176.6(4) . .
C20 C19 C18 C17 -0.1(9) . .
C19 C18 C17 C16 0.3(9) . .
C11 N3 C15 C14 1.8(8) . .
Hg1 N3 C15 C14 -177.7(4) . .
C11 N3 C15 C16 -177.9(5) . .
Hg1 N3 C15 C16 2.6(6) . .
N3 C15 C14 C13 -0.9(10) . .
C16 C15 C14 C13 178.8(6) . .
C15 C14 C13 C12 -1.2(12) . .
C14 C13 C12 C11 2.4(13) . .
C15 N3 C11 C12 -0.5(9) . .
Hg1 N3 C11 C12 178.9(5) . .
C13 C12 C11 N3 -1.6(12) . .
C20 N4 C16 C17 0.2(7) . .
Hg1 N4 C16 C17 -177.1(4) . .
C20 N4 C16 C15 179.7(5) . .
Hg1 N4 C16 C15 2.4(6) . .
C18 C17 C16 N4 -0.4(8) . .
C18 C17 C16 C15 -179.9(5) . .
N3 C15 C16 N4 -3.4(7) . .
C14 C15 C16 N4 176.9(5) . .
N3 C15 C16 C17 176.1(5) . .
C14 C15 C16 C17 -3.6(8) . .
C16 N4 C20 C19 0.1(8) . .
Hg1 N4 C20 C19 177.3(4) . .
C18 C19 C20 N4 -0.1(9) . .
